data_7706661
loop_
_publ_author_name
'Deville, Claire'
'Jeppesen, Henrik S.'
'McKee, Vickie'
'Lock, Nina'

_publ_section_title
;
 Anion and solvent controlled growth of crystalline and amorphous zinc(ii)
 coordination polymers and a molecular complex.
;
_journal_issue 11
_journal_name_full 'Dalton transactions (Cambridge, England : 2003)'
_journal_page_first 3979
_journal_page_last 3989
_journal_paper_doi 10.1039/d0dt04190d
_journal_volume 50
_journal_year 2021
_chemical_absolute_configuration ad
_chemical_formula_moiety 'C24 H18 Zn N4 O5, 3( C3 H7 N O), H2 O'
_chemical_formula_sum 'C33 H41 N7 O9 Zn'
_chemical_formula_weight 745.10
_space_group_crystal_system tetragonal
_space_group_IT_number 76
_space_group_name_Hall 'P 4w'
_space_group_name_H-M_alt 'P 41'
_atom_sites_solution_hydrogens mixed
_atom_sites_solution_primary dual
_atom_sites_solution_secondary difmap
_audit_creation_method SHELXL-2016/6
_audit_update_record
;
2020-11-26 deposited with the CCDC.	2021-02-23 downloaded from the CCDC.
;
_cell_angle_alpha 90
_cell_angle_beta 90
_cell_angle_gamma 90
_cell_formula_units_Z 4
_cell_length_a 13.7346(12)
_cell_length_b 13.7346(12)
_cell_length_c 19.6084(17)
_cell_measurement_reflns_used 9982
_cell_measurement_temperature 200(2)
_cell_measurement_theta_max 19.12
_cell_measurement_theta_min 2.33
_cell_volume 3698.9(6)
_computing_cell_refinement 'Bruker SAINT'
_computing_data_collection 'Bruker APEX2'
_computing_data_reduction 'Bruker SAINT'
_computing_structure_refinement 'SHELXL-2016/6 (Sheldrick, 2016)'
_computing_structure_solution 'SHELXT 2014/5 (Sheldrick, 2014)'
_diffrn_ambient_temperature 200(2)
_diffrn_measured_fraction_theta_full 1.000
_diffrn_measured_fraction_theta_max 0.998
_diffrn_measurement_device_type 'Bruker APEX-II CCD'
_diffrn_measurement_method '\f and \w scans'
_diffrn_radiation_type AgK\a
_diffrn_radiation_wavelength 0.56086
_diffrn_reflns_av_R_equivalents 0.0521
_diffrn_reflns_av_unetI/netI 0.0321
_diffrn_reflns_Laue_measured_fraction_full 1.000
_diffrn_reflns_Laue_measured_fraction_max 0.998
_diffrn_reflns_limit_h_max 17
_diffrn_reflns_limit_h_min -17
_diffrn_reflns_limit_k_max 17
_diffrn_reflns_limit_k_min -17
_diffrn_reflns_limit_l_max 24
_diffrn_reflns_limit_l_min -24
_diffrn_reflns_number 70999
_diffrn_reflns_point_group_measured_fraction_full 1.000
_diffrn_reflns_point_group_measured_fraction_max 0.998
_diffrn_reflns_theta_full 19.665
_diffrn_reflns_theta_max 20.566
_diffrn_reflns_theta_min 1.170
_exptl_absorpt_coefficient_mu 0.388
_exptl_absorpt_correction_T_max 0.7445
_exptl_absorpt_correction_T_min 0.6653
_exptl_absorpt_correction_type multi-scan
_exptl_absorpt_process_details 'SADABS-2014/5 (Sheldrick, 2014)'
_exptl_crystal_colour colourless
_exptl_crystal_density_diffrn 1.338
_exptl_crystal_description block
_exptl_crystal_F_000 1560
_exptl_crystal_size_max 0.31
_exptl_crystal_size_mid 0.24
_exptl_crystal_size_min 0.20
_exptl_transmission_factor_max 0.7445
_exptl_transmission_factor_min 0.6653
_refine_diff_density_max 0.560
_refine_diff_density_min -0.314
_refine_diff_density_rms 0.057
_refine_ls_abs_structure_details
;
 Flack x determined using 2933 quotients [(I+)-(I-)]/[(I+)+(I-)]
 (Parsons, Flack and Wagner, Acta Cryst. B69 (2013) 249-259).
;
_refine_ls_abs_structure_Flack 0.036(6)
_refine_ls_extinction_method none
_refine_ls_goodness_of_fit_ref 1.094
_refine_ls_hydrogen_treatment mixed
_refine_ls_matrix_type full
_refine_ls_number_parameters 433
_refine_ls_number_reflns 7604
_refine_ls_number_restraints 34
_refine_ls_restrained_S_all 1.093
_refine_ls_R_factor_all 0.0510
_refine_ls_R_factor_gt 0.0426
_refine_ls_shift/su_max 0.042
_refine_ls_shift/su_mean 0.001
_refine_ls_structure_factor_coef Fsqd
_refine_ls_weighting_details 'w=1/[\s^2^(Fo^2^)+(0.0737P)^2^+0.8816P] where P=(Fo^2^+2Fc^2^)/3'
_refine_ls_weighting_scheme calc
_refine_ls_wR_factor_gt 0.1174
_refine_ls_wR_factor_ref 0.1226
_reflns_Friedel_coverage 0.940
_reflns_Friedel_fraction_full 1.000
_reflns_Friedel_fraction_max 0.998
_reflns_number_gt 6731
_reflns_number_total 7604
_reflns_threshold_expression 'I > 2\s(I)'
_cod_data_source_file d0dt04190d2.cif
_cod_data_source_block zn200re_a_sq
_cod_depositor_comments 'Adding full bibliography for 7706658--7706662.cif.'
_cod_original_cell_volume 3698.9(7)
_cod_database_code 7706661
_shelx_shelxl_version_number 2016/6
_shelx_space_group_comment
;
The symmetry employed for this shelxl refinement is uniquely defined
by the following loop, which should always be used as a source of
symmetry information in preference to the above space-group names.
They are only intended as comments.
;

loop_
_space_group_symop_operation_xyz
'x, y, z'
'-x, -y, z+1/2'
'-y, x, z+1/4'
'y, -x, z+3/4'

loop_
_atom_site_label
_atom_site_type_symbol
_atom_site_fract_x
_atom_site_fract_y
_atom_site_fract_z
_atom_site_U_iso_or_equiv
_atom_site_adp_type
_atom_site_occupancy
_atom_site_site_symmetry_order
_atom_site_calc_flag
_atom_site_refinement_flags_posn
_atom_site_refinement_flags_adp
_atom_site_refinement_flags_occupancy
_atom_site_disorder_assembly
_atom_site_disorder_group
Zn1 Zn 0.82857(4) 0.52574(4) 0.46176(3) 0.03815(16) Uani 1 1 d . . . . .
N1 N 0.7475(3) 0.4082(3) 0.44659(18) 0.0406(9) Uani 1 1 d . . . . .
C1 C 0.7835(4) 0.3142(4) 0.4428(2) 0.0480(12) Uani 1 1 d . . . . .
O2 O 0.9173(3) 0.4966(3) 0.53792(17) 0.0481(9) Uani 1 1 d . . . . .
N2 N 0.6301(3) 0.3124(3) 0.4122(2) 0.0446(10) Uani 1 1 d D . . . .
H2N H 0.573(3) 0.293(5) 0.397(3) 0.067 Uiso 1 1 d D U . . .
C2 C 0.8752(4) 0.2777(5) 0.4568(3) 0.0616(14) Uani 1 1 d . . . . .
H2A H 0.925601 0.318081 0.474066 0.074 Uiso 1 1 calc R U . . .
O3 O 0.7835(2) 0.4789(3) 0.59949(17) 0.0462(8) Uani 1 1 d . . . . .
N3 N 0.7402(3) 0.6373(3) 0.47534(18) 0.0405(9) Uani 1 1 d . . . . .
C3 C 0.8898(6) 0.1806(6) 0.4446(4) 0.078(2) Uani 1 1 d . . . . .
H3 H 0.951998 0.152897 0.453167 0.094 Uiso 1 1 calc R U . . .
N4 N 0.6146(3) 0.7240(3) 0.5116(2) 0.0434(9) Uani 1 1 d D . . . .
H4N H 0.555(3) 0.736(5) 0.529(3) 0.065 Uiso 1 1 d D U . . .
O4 O 1.0767(2) 0.4462(3) 0.88941(16) 0.0460(8) Uani 1 1 d . . . . .
C4 C 0.8157(6) 0.1223(5) 0.4202(4) 0.078(2) Uani 1 1 d . . . . .
H4A H 0.828530 0.055226 0.412644 0.094 Uiso 1 1 calc R U . . .
N5 N 0.3445(8) 0.7747(7) 0.1709(5) 0.118(3) Uani 1 1 d . . . . .
C5 C 0.7270(6) 0.1564(5) 0.4068(4) 0.0703(18) Uani 1 1 d . . . . .
H5 H 0.677423 0.114972 0.389477 0.084 Uiso 1 1 calc R U . . .
O5 O 1.2080(2) 0.4497(3) 0.82351(17) 0.0413(7) Uani 1 1 d . . . . .
C6 C 0.7094(5) 0.2541(4) 0.4190(3) 0.0517(13) Uani 1 1 d . . . . .
O6 O 0.3773(10) 0.7526(8) 0.2852(5) 0.186(5) Uani 1 1 d D . . . .
N6 N 0.1650(5) 0.6512(6) 0.5299(3) 0.089(2) Uani 1 1 d . . . . .
C7 C 0.6564(4) 0.4037(4) 0.4283(2) 0.0383(10) Uani 1 1 d . . . . .
O7 O 0.1956(5) 0.5795(7) 0.4275(4) 0.128(3) Uani 1 1 d D . . . .
O8 O 0.3859(5) 0.6147(6) 0.3859(4) 0.124(3) Uani 1 1 d D . . . .
H8WA H 0.396(7) 0.668(5) 0.365(4) 0.185 Uiso 1 1 d D U . . .
H8WB H 0.324(2) 0.610(9) 0.386(5) 0.185 Uiso 1 1 d D U . . .
O1A O 0.4937(5) 0.4541(5) 0.4087(3) 0.046(2) Uani 0.565(12) 1 d . . P A 1
H1A H 0.455341 0.501603 0.406406 0.069 Uiso 0.565(12) 1 calc R U P A 1
C8A C 0.5880(4) 0.4878(4) 0.4236(2) 0.0398(10) Uani 0.565(12) 1 d . . P A 1
H8A H 0.609946 0.531655 0.385959 0.048 Uiso 0.565(12) 1 calc R U P A 1
C9A C 0.5825(4) 0.5478(4) 0.4911(2) 0.0407(11) Uani 0.565(12) 1 d . . P A 1
H9AA H 0.514343 0.568799 0.498417 0.049 Uiso 0.565(12) 1 calc R U P A 1
H9AB H 0.600897 0.505068 0.529688 0.049 Uiso 0.565(12) 1 calc R U P A 1
O1B O 0.4832(7) 0.5713(8) 0.5019(6) 0.066(3) Uani 0.435(12) 1 d D . P A 2
H1B H 0.456417 0.582718 0.464255 0.100 Uiso 0.435(12) 1 calc DR U P A 2
C8B C 0.5880(4) 0.4878(4) 0.4236(2) 0.0398(10) Uani 0.435(12) 1 d . . P A 2
H8BA H 0.522178 0.463285 0.412260 0.048 Uiso 0.435(12) 1 calc R U P A 2
H8BB H 0.609222 0.531122 0.386140 0.048 Uiso 0.435(12) 1 calc R U P A 2
C9B C 0.5825(4) 0.5478(4) 0.4911(2) 0.0407(11) Uani 0.435(12) 1 d . . P A 2
H9B H 0.603710 0.504331 0.529244 0.049 Uiso 0.435(12) 1 calc R U P A 2
C11 C 0.6927(4) 0.7876(4) 0.5084(3) 0.0477(12) Uani 1 1 d . . . . .
C10 C 0.6465(3) 0.6352(3) 0.4916(2) 0.0353(9) Uani 1 1 d . . . . .
C12 C 0.7017(5) 0.8856(4) 0.5255(3) 0.0635(16) Uani 1 1 d . . . . .
H12 H 0.647751 0.922870 0.540937 0.076 Uiso 1 1 calc R U . . .
C13 C 0.7925(6) 0.9254(5) 0.5187(4) 0.0753(19) Uani 1 1 d . . . . .
H13 H 0.802752 0.990914 0.532403 0.090 Uiso 1 1 calc R U . . .
C14 C 0.8717(5) 0.8718(5) 0.4918(4) 0.0713(18) Uani 1 1 d . . . . .
H14 H 0.932881 0.902830 0.485488 0.086 Uiso 1 1 calc R U . . .
C15 C 0.8613(5) 0.7755(5) 0.4747(4) 0.0623(16) Uani 1 1 d . . . . .
H15 H 0.914089 0.739066 0.456671 0.075 Uiso 1 1 calc R U . . .
C16 C 0.7702(4) 0.7333(4) 0.4848(3) 0.0455(12) Uani 1 1 d . . . . .
C17 C 0.8724(4) 0.4789(4) 0.5936(2) 0.0388(10) Uani 1 1 d . . . . .
C18 C 0.9359(3) 0.4599(4) 0.6543(2) 0.0376(10) Uani 1 1 d . . . . .
C19 C 0.8949(3) 0.4567(4) 0.7191(3) 0.0461(11) Uani 1 1 d . . . . .
H19 H 0.826295 0.460909 0.724331 0.055 Uiso 1 1 calc R U . . .
C20 C 0.9538(4) 0.4475(4) 0.7761(2) 0.0430(11) Uani 1 1 d . . . . .
H20 H 0.924884 0.444746 0.820116 0.052 Uiso 1 1 calc R U . . .
C21 C 1.0536(3) 0.4424(4) 0.7699(2) 0.0367(10) Uani 1 1 d . . . . .
C22 C 1.1181(4) 0.4449(4) 0.8309(2) 0.0398(10) Uani 1 1 d . . . . .
C23 C 1.0364(4) 0.4503(4) 0.6479(2) 0.0396(11) Uani 1 1 d . . . . .
H23 H 1.065218 0.450312 0.603829 0.048 Uiso 1 1 calc R U . . .
C24 C 1.0946(3) 0.4408(4) 0.7048(3) 0.0429(11) Uani 1 1 d . . . . .
H24 H 1.162906 0.433081 0.699606 0.051 Uiso 1 1 calc R U . . .
C25 C 0.3614(10) 0.7191(9) 0.2261(6) 0.121(4) Uani 1 1 d . . . . .
H25 H 0.361469 0.650430 0.220382 0.145 Uiso 1 1 calc R U . . .
C26 C 0.3441(14) 0.7386(13) 0.1054(7) 0.181(7) Uani 1 1 d . . . . .
H26A H 0.289454 0.766808 0.080028 0.271 Uiso 1 1 calc R U . . .
H26B H 0.337239 0.667599 0.106707 0.271 Uiso 1 1 calc R U . . .
H26C H 0.405377 0.755686 0.082703 0.271 Uiso 1 1 calc R U . . .
C27 C 0.3434(14) 0.8795(9) 0.1778(8) 0.183(7) Uani 1 1 d . . . . .
H27A H 0.343220 0.909521 0.132483 0.274 Uiso 1 1 calc R U . . .
H27B H 0.401299 0.900694 0.202965 0.274 Uiso 1 1 calc R U . . .
H27C H 0.284787 0.899461 0.202740 0.274 Uiso 1 1 calc R U . . .
C28 C 0.1384(6) 0.6071(7) 0.4744(4) 0.085(2) Uani 1 1 d . . . . .
H28 H 0.070927 0.594557 0.468450 0.102 Uiso 1 1 calc R U . . .
C29 C 0.0915(7) 0.6890(7) 0.5773(5) 0.099(3) Uani 1 1 d . . . . .
H29A H 0.111645 0.753270 0.593805 0.149 Uiso 1 1 calc R U . . .
H29B H 0.084788 0.644408 0.616003 0.149 Uiso 1 1 calc R U . . .
H29C H 0.028817 0.694670 0.553677 0.149 Uiso 1 1 calc R U . . .
C30 C 0.2599(8) 0.6541(16) 0.5517(7) 0.213(11) Uani 1 1 d . . . . .
H30A H 0.302925 0.664476 0.512479 0.319 Uiso 1 1 calc R U . . .
H30B H 0.276432 0.592313 0.573812 0.319 Uiso 1 1 calc R U . . .
H30C H 0.267996 0.707566 0.584252 0.319 Uiso 1 1 calc R U . . .

loop_
_atom_site_aniso_label
_atom_site_aniso_U_11
_atom_site_aniso_U_22
_atom_site_aniso_U_33
_atom_site_aniso_U_23
_atom_site_aniso_U_13
_atom_site_aniso_U_12
Zn1 0.0360(3) 0.0552(3) 0.0232(2) -0.0049(2) -0.0007(2) 0.0011(2)
N1 0.050(2) 0.048(2) 0.0236(19) -0.0015(15) -0.0023(15) 0.0032(18)
C1 0.052(3) 0.060(3) 0.032(2) -0.002(2) -0.004(2) 0.006(2)
O2 0.0442(19) 0.075(2) 0.0249(15) -0.0037(16) -0.0038(14) 0.0019(17)
N2 0.049(3) 0.047(2) 0.038(2) -0.0042(18) -0.0001(19) -0.005(2)
C2 0.064(3) 0.066(3) 0.055(3) -0.003(3) -0.010(3) 0.015(3)
O3 0.0382(18) 0.067(2) 0.0330(17) -0.0055(16) -0.0033(14) 0.0059(16)
N3 0.046(2) 0.049(2) 0.026(2) -0.0063(16) 0.0030(16) -0.0013(17)
C3 0.083(5) 0.079(5) 0.073(5) 0.005(4) 0.007(4) 0.029(4)
N4 0.052(3) 0.048(2) 0.031(2) -0.0025(18) 0.0024(18) 0.0071(19)
O4 0.0405(18) 0.075(2) 0.0222(15) 0.0035(15) 0.0017(13) 0.0018(17)
C4 0.098(6) 0.055(4) 0.081(5) 0.003(4) 0.006(4) 0.018(4)
N5 0.151(8) 0.096(5) 0.107(6) 0.011(5) -0.001(6) 0.011(5)
C5 0.089(5) 0.055(4) 0.067(4) -0.010(3) 0.009(4) -0.004(3)
O5 0.0366(17) 0.056(2) 0.0311(16) 0.0040(15) -0.0020(13) 0.0000(15)
C6 0.067(4) 0.047(3) 0.041(3) 0.001(2) 0.004(2) -0.002(3)
O6 0.305(15) 0.158(8) 0.095(6) 0.017(6) 0.013(8) 0.063(9)
N6 0.067(4) 0.131(6) 0.068(4) -0.017(4) -0.008(3) -0.006(4)
C7 0.047(3) 0.048(3) 0.0207(19) -0.0024(18) -0.0002(18) -0.004(2)
O7 0.085(4) 0.196(8) 0.101(5) -0.061(5) 0.000(4) 0.012(4)
O8 0.087(4) 0.170(7) 0.113(5) 0.052(5) 0.013(4) 0.040(4)
O1A 0.041(4) 0.050(4) 0.046(4) -0.013(3) -0.006(3) 0.000(3)
C8A 0.039(2) 0.056(3) 0.025(2) -0.007(2) -0.0009(18) -0.004(2)
C9A 0.042(3) 0.056(3) 0.024(2) -0.004(2) 0.0038(18) 0.002(2)
O1B 0.057(6) 0.069(7) 0.073(7) -0.018(5) 0.006(5) 0.001(5)
C8B 0.039(2) 0.056(3) 0.025(2) -0.007(2) -0.0009(18) -0.004(2)
C9B 0.042(3) 0.056(3) 0.024(2) -0.004(2) 0.0038(18) 0.002(2)
C11 0.059(3) 0.047(3) 0.037(2) -0.001(2) -0.003(2) -0.002(2)
C10 0.044(2) 0.044(2) 0.0188(17) -0.0008(17) -0.0005(17) 0.000(2)
C12 0.082(4) 0.049(3) 0.059(4) -0.002(3) 0.000(3) -0.004(3)
C13 0.100(6) 0.050(4) 0.075(5) -0.009(3) -0.006(4) -0.011(3)
C14 0.068(4) 0.069(4) 0.077(4) -0.007(3) -0.010(3) -0.017(3)
C15 0.056(3) 0.062(3) 0.068(4) -0.009(3) 0.007(3) -0.007(3)
C16 0.055(3) 0.045(3) 0.037(2) 0.002(2) -0.001(2) -0.006(2)
C17 0.041(3) 0.042(2) 0.033(2) -0.0046(19) -0.004(2) 0.001(2)
C18 0.039(2) 0.049(3) 0.024(2) -0.0028(19) -0.0003(18) 0.000(2)
C19 0.034(2) 0.072(3) 0.033(2) 0.002(2) 0.000(2) 0.001(2)
C20 0.040(3) 0.065(3) 0.024(2) 0.003(2) 0.0010(18) 0.002(2)
C21 0.037(2) 0.048(3) 0.025(2) 0.0035(19) -0.0016(18) -0.0001(19)
C22 0.045(3) 0.050(3) 0.025(2) 0.0038(19) 0.0000(19) 0.000(2)
C23 0.042(3) 0.056(3) 0.0211(19) -0.0025(19) 0.0010(18) 0.004(2)
C24 0.034(2) 0.065(3) 0.029(2) 0.001(2) 0.0018(19) 0.002(2)
C25 0.158(10) 0.104(7) 0.101(7) 0.004(5) 0.016(7) 0.023(7)
C26 0.254(19) 0.191(14) 0.098(8) -0.012(8) -0.040(10) -0.094(14)
C27 0.29(2) 0.095(7) 0.165(14) 0.017(8) -0.056(14) 0.034(10)
C28 0.063(4) 0.119(6) 0.073(5) -0.012(5) -0.010(4) 0.000(4)
C29 0.087(6) 0.126(7) 0.084(6) -0.019(5) 0.020(5) -0.012(5)
C30 0.076(7) 0.43(3) 0.135(11) -0.137(15) -0.013(7) -0.026(11)

loop_
_atom_type_symbol
_atom_type_description
_atom_type_scat_dispersion_real
_atom_type_scat_dispersion_imag
_atom_type_scat_source
C C 0.0015 0.0009 'International Tables Vol C Tables 4.2.6.8 and 6.1.1.4'
H H 0.0000 0.0000 'International Tables Vol C Tables 4.2.6.8 and 6.1.1.4'
N N 0.0030 0.0019 'International Tables Vol C Tables 4.2.6.8 and 6.1.1.4'
O O 0.0056 0.0036 'International Tables Vol C Tables 4.2.6.8 and 6.1.1.4'
Zn Zn 0.3242 0.9375 'International Tables Vol C Tables 4.2.6.8 and 6.1.1.4'

loop_
_geom_angle_atom_site_label_1
_geom_angle_atom_site_label_2
_geom_angle_atom_site_label_3
_geom_angle
_geom_angle_site_symmetry_1
_geom_angle_site_symmetry_3
_geom_angle_publ_flag
O4 Zn1 O2 100.23(14) 2_764 . ?
O4 Zn1 N3 110.65(16) 2_764 . ?
O2 Zn1 N3 115.90(16) . . ?
O4 Zn1 N1 115.06(16) 2_764 . ?
O2 Zn1 N1 107.19(17) . . ?
N3 Zn1 N1 107.88(17) . . ?
C7 N1 C1 106.5(4) . . ?
C7 N1 Zn1 128.2(3) . . ?
C1 N1 Zn1 124.5(4) . . ?
C2 C1 N1 130.7(6) . . ?
C2 C1 C6 121.2(6) . . ?
N1 C1 C6 108.1(5) . . ?
C17 O2 Zn1 112.8(3) . . ?
C7 N2 C6 108.2(4) . . ?
C7 N2 H2N 127(4) . . ?
C6 N2 H2N 125(4) . . ?
C3 C2 C1 116.9(7) . . ?
C3 C2 H2A 121.6 . . ?
C1 C2 H2A 121.6 . . ?
C10 N3 C16 105.9(4) . . ?
C10 N3 Zn1 127.8(3) . . ?
C16 N3 Zn1 124.8(4) . . ?
C2 C3 C4 121.1(7) . . ?
C2 C3 H3 119.4 . . ?
C4 C3 H3 119.4 . . ?
C10 N4 C11 107.7(4) . . ?
C10 N4 H4N 125(4) . . ?
C11 N4 H4N 127(4) . . ?
C22 O4 Zn1 110.8(3) . 2_765 ?
C5 C4 C3 122.7(7) . . ?
C5 C4 H4A 118.7 . . ?
C3 C4 H4A 118.7 . . ?
C25 N5 C26 123.2(12) . . ?
C25 N5 C27 119.5(11) . . ?
C26 N5 C27 116.5(12) . . ?
C4 C5 C6 117.8(7) . . ?
C4 C5 H5 121.1 . . ?
C6 C5 H5 121.1 . . ?
N2 C6 C5 134.0(6) . . ?
N2 C6 C1 105.7(5) . . ?
C5 C6 C1 120.3(6) . . ?
C28 N6 C30 122.8(9) . . ?
C28 N6 C29 120.1(7) . . ?
C30 N6 C29 116.5(8) . . ?
N1 C7 N2 111.5(4) . . ?
N1 C7 C8B 125.8(4) . . ?
N2 C7 C8B 122.6(4) . . ?
N1 C7 C8A 125.8(4) . . ?
N2 C7 C8A 122.6(4) . . ?
H8WA O8 H8WB 103(4) . . ?
C8A O1A H1A 109.5 . . ?
O1A C8A C7 109.8(5) . . ?
O1A C8A C9A 107.8(4) . . ?
C7 C8A C9A 112.8(4) . . ?
O1A C8A H8A 108.8 . . ?
C7 C8A H8A 108.8 . . ?
C9A C8A H8A 108.8 . . ?
C10 C9A C8A 113.8(4) . . ?
C10 C9A H9AA 108.8 . . ?
C8A C9A H9AA 108.8 . . ?
C10 C9A H9AB 108.8 . . ?
C8A C9A H9AB 108.8 . . ?
H9AA C9A H9AB 107.7 . . ?
C9B O1B H1B 109.5 . . ?
C7 C8B C9B 112.8(4) . . ?
C7 C8B H8BA 109.0 . . ?
C9B C8B H8BA 109.0 . . ?
C7 C8B H8BB 109.0 . . ?
C9B C8B H8BB 109.0 . . ?
H8BA C8B H8BB 107.8 . . ?
O1B C9B C10 112.6(6) . . ?
O1B C9B C8B 107.1(6) . . ?
C10 C9B C8B 113.8(4) . . ?
O1B C9B H9B 107.7 . . ?
C10 C9B H9B 107.7 . . ?
C8B C9B H9B 107.7 . . ?
C16 C11 N4 105.8(5) . . ?
C16 C11 C12 122.3(6) . . ?
N4 C11 C12 131.9(6) . . ?
N3 C10 N4 111.4(4) . . ?
N3 C10 C9B 126.0(4) . . ?
N4 C10 C9B 122.5(4) . . ?
N3 C10 C9A 126.0(4) . . ?
N4 C10 C9A 122.5(4) . . ?
C13 C12 C11 116.3(7) . . ?
C13 C12 H12 121.8 . . ?
C11 C12 H12 121.8 . . ?
C12 C13 C14 122.0(6) . . ?
C12 C13 H13 119.0 . . ?
C14 C13 H13 119.0 . . ?
C15 C14 C13 120.8(6) . . ?
C15 C14 H14 119.6 . . ?
C13 C14 H14 119.6 . . ?
C14 C15 C16 117.5(6) . . ?
C14 C15 H15 121.3 . . ?
C16 C15 H15 121.3 . . ?
C11 C16 C15 121.0(5) . . ?
C11 C16 N3 109.1(5) . . ?
C15 C16 N3 129.8(5) . . ?
O3 C17 O2 124.2(4) . . ?
O3 C17 C18 120.2(4) . . ?
O2 C17 C18 115.6(4) . . ?
C19 C18 C23 118.7(4) . . ?
C19 C18 C17 119.8(4) . . ?
C23 C18 C17 121.4(4) . . ?
C20 C19 C18 120.3(4) . . ?
C20 C19 H19 119.8 . . ?
C18 C19 H19 119.8 . . ?
C21 C20 C19 120.9(4) . . ?
C21 C20 H20 119.5 . . ?
C19 C20 H20 119.5 . . ?
C20 C21 C24 118.8(4) . . ?
C20 C21 C22 121.4(4) . . ?
C24 C21 C22 119.7(4) . . ?
O5 C22 O4 123.0(4) . . ?
O5 C22 C21 119.9(4) . . ?
O4 C22 C21 117.1(4) . . ?
C24 C23 C18 120.7(4) . . ?
C24 C23 H23 119.7 . . ?
C18 C23 H23 119.7 . . ?
C23 C24 C21 120.4(4) . . ?
C23 C24 H24 119.8 . . ?
C21 C24 H24 119.8 . . ?
O6 C25 N5 124.1(12) . . ?
O6 C25 H25 118.0 . . ?
N5 C25 H25 118.0 . . ?
N5 C26 H26A 109.5 . . ?
N5 C26 H26B 109.5 . . ?
H26A C26 H26B 109.5 . . ?
N5 C26 H26C 109.5 . . ?
H26A C26 H26C 109.5 . . ?
H26B C26 H26C 109.5 . . ?
N5 C27 H27A 109.5 . . ?
N5 C27 H27B 109.5 . . ?
H27A C27 H27B 109.5 . . ?
N5 C27 H27C 109.5 . . ?
H27A C27 H27C 109.5 . . ?
H27B C27 H27C 109.5 . . ?
O7 C28 N6 125.0(7) . . ?
O7 C28 H28 117.5 . . ?
N6 C28 H28 117.5 . . ?
N6 C29 H29A 109.5 . . ?
N6 C29 H29B 109.5 . . ?
H29A C29 H29B 109.5 . . ?
N6 C29 H29C 109.5 . . ?
H29A C29 H29C 109.5 . . ?
H29B C29 H29C 109.5 . . ?
N6 C30 H30A 109.5 . . ?
N6 C30 H30B 109.5 . . ?
H30A C30 H30B 109.5 . . ?
N6 C30 H30C 109.5 . . ?
H30A C30 H30C 109.5 . . ?
H30B C30 H30C 109.5 . . ?

loop_
_geom_bond_atom_site_label_1
_geom_bond_atom_site_label_2
_geom_bond_distance
_geom_bond_site_symmetry_2
_geom_bond_publ_flag
Zn1 O4 1.963(3) 2_764 ?
Zn1 O2 1.969(3) . ?
Zn1 N3 1.973(4) . ?
Zn1 N1 1.983(4) . ?
N1 C7 1.304(7) . ?
N1 C1 1.385(7) . ?
C1 C2 1.382(8) . ?
C1 C6 1.391(8) . ?
O2 C17 1.277(6) . ?
N2 C7 1.343(7) . ?
N2 C6 1.359(8) . ?
N2 H2N 0.89(3) . ?
C2 C3 1.369(10) . ?
C2 H2A 0.9500 . ?
O3 C17 1.227(6) . ?
N3 C10 1.326(6) . ?
N3 C16 1.394(7) . ?
C3 C4 1.381(12) . ?
C3 H3 0.9500 . ?
N4 C10 1.353(6) . ?
N4 C11 1.385(7) . ?
N4 H4N 0.91(3) . ?
O4 C22 1.280(6) . ?
C4 C5 1.331(11) . ?
C4 H4A 0.9500 . ?
N5 C25 1.345(14) . ?
N5 C26 1.378(15) . ?
N5 C27 1.446(15) . ?
C5 C6 1.385(9) . ?
C5 H5 0.9500 . ?
O5 C22 1.245(6) . ?
O6 C25 1.265(14) . ?
N6 C28 1.298(10) . ?
N6 C30 1.371(12) . ?
N6 C29 1.468(10) . ?
C7 C8B 1.491(7) . ?
C7 C8A 1.491(7) . ?
O7 C28 1.267(10) . ?
O8 H8WA 0.85(3) . ?
O8 H8WB 0.85(3) . ?
O1A C8A 1.406(8) . ?
O1A H1A 0.8400 . ?
C8A C9A 1.561(6) . ?
C8A H8A 1.0000 . ?
C9A C10 1.489(7) . ?
C9A H9AA 0.9900 . ?
C9A H9AB 0.9900 . ?
O1B C9B 1.417(11) . ?
O1B H1B 0.8400 . ?
C8B C9B 1.561(6) . ?
C8B H8BA 0.9900 . ?
C8B H8BB 0.9900 . ?
C9B C10 1.489(7) . ?
C9B H9B 1.0000 . ?
C11 C16 1.380(8) . ?
C11 C12 1.393(8) . ?
C12 C13 1.368(10) . ?
C12 H12 0.9500 . ?
C13 C14 1.415(11) . ?
C13 H13 0.9500 . ?
C14 C15 1.371(9) . ?
C14 H14 0.9500 . ?
C15 C16 1.393(8) . ?
C15 H15 0.9500 . ?
C17 C18 1.498(7) . ?
C18 C19 1.390(7) . ?
C18 C23 1.393(7) . ?
C19 C20 1.385(7) . ?
C19 H19 0.9500 . ?
C20 C21 1.378(7) . ?
C20 H20 0.9500 . ?
C21 C24 1.397(7) . ?
C21 C22 1.489(6) . ?
C23 C24 1.378(7) . ?
C23 H23 0.9500 . ?
C24 H24 0.9500 . ?
C25 H25 0.9500 . ?
C26 H26A 0.9800 . ?
C26 H26B 0.9800 . ?
C26 H26C 0.9800 . ?
C27 H27A 0.9800 . ?
C27 H27B 0.9800 . ?
C27 H27C 0.9800 . ?
C28 H28 0.9500 . ?
C29 H29A 0.9800 . ?
C29 H29B 0.9800 . ?
C29 H29C 0.9800 . ?
C30 H30A 0.9800 . ?
C30 H30B 0.9800 . ?
C30 H30C 0.9800 . ?

loop_
_geom_hbond_atom_site_label_D
_geom_hbond_atom_site_label_H
_geom_hbond_atom_site_label_A
_geom_hbond_distance_DH
_geom_hbond_distance_HA
_geom_hbond_distance_DA
_geom_hbond_angle_DHA
_geom_hbond_site_symmetry_A
N2 H2N O3 0.89(3) 1.90(4) 2.750(6) 159(6) 4_564
N4 H4N O5 0.91(3) 1.85(3) 2.734(5) 164(6) 4_574
O1B H1B O8 0.84 1.87 2.705(13) 173.8 .
O8 H8WA O6 0.85(3) 1.96(3) 2.738(12) 150(7) .
O8 H8WB O7 0.85(3) 1.99(3) 2.780(10) 154(8) .
O1A H1A O8 0.84 1.87 2.694(9) 168.2 .
